data_7060333
loop_
_publ_author_name
'Ertler, Daniel'
'Kuntze-Fechner, Maximilian W.'
'D\"urr, Simon'
'Lubitz, Katharina'
'Radius, Udo'

_publ_section_title
;
 C--F bond activation of perfluorinated arenes using NHC-stabilized cobalt
 half-sandwich complexes
;
_journal_issue 33
_journal_name_full 'New Journal of Chemistry'
_journal_page_first 14999
_journal_page_last 15016
_journal_paper_doi 10.1039/D0NJ06137A
_journal_volume 45
_journal_year 2021
_chemical_formula_moiety 'C21 H21 Co F7 N2'
_chemical_formula_sum 'C21 H21 Co F7 N2'
_chemical_formula_weight 493.33
_space_group_crystal_system monoclinic
_space_group_IT_number 9
_space_group_name_Hall 'C -2yc'
_space_group_name_H-M_alt 'C 1 c 1'
_atom_sites_solution_hydrogens geom
_audit_creation_method SHELXL-2018/1
_audit_update_record
;
2020-12-15 deposited with the CCDC.	2021-01-12 downloaded from the CCDC.
;
_cell_angle_alpha 90
_cell_angle_beta 100.734(18)
_cell_angle_gamma 90
_cell_formula_units_Z 4
_cell_length_a 9.119(15)
_cell_length_b 26.21(4)
_cell_length_c 9.776(16)
_cell_measurement_reflns_used 5320
_cell_measurement_temperature 173(2)
_cell_measurement_theta_max 26.75
_cell_measurement_theta_min 2.76
_cell_volume 2296(6)
_computing_cell_refinement 'Saint-NT v. 7.23'
_computing_data_collection 'Smart-NT v. 5.63'
_computing_data_reduction 'Saint-NT v. 7.23'
_computing_structure_refinement 'SHELXL-2018/1 (Sheldrick, 2018)'
_diffrn_ambient_temperature 173(2)
_diffrn_measured_fraction_theta_full 0.996
_diffrn_measured_fraction_theta_max 0.987
_diffrn_measurement_device_type 'CCD area detector'
_diffrn_measurement_method 'phi and omega scans'
_diffrn_radiation_monochromator graphite
_diffrn_radiation_type MoK\a
_diffrn_radiation_wavelength 0.71073
_diffrn_reflns_av_R_equivalents 0.0000
_diffrn_reflns_av_unetI/netI 0.0290
_diffrn_reflns_Laue_measured_fraction_full 0.996
_diffrn_reflns_Laue_measured_fraction_max 0.987
_diffrn_reflns_limit_h_max 11
_diffrn_reflns_limit_h_min -11
_diffrn_reflns_limit_k_max 33
_diffrn_reflns_limit_k_min 0
_diffrn_reflns_limit_l_max 12
_diffrn_reflns_limit_l_min 0
_diffrn_reflns_number 2535
_diffrn_reflns_point_group_measured_fraction_full 0.997
_diffrn_reflns_point_group_measured_fraction_max 0.988
_diffrn_reflns_theta_full 26.000
_diffrn_reflns_theta_max 27.180
_diffrn_reflns_theta_min 2.629
_diffrn_source 'fine-focus sealed tube'
_exptl_absorpt_coefficient_mu 0.813
_exptl_absorpt_correction_T_max 0.7456
_exptl_absorpt_correction_T_min 0.6148
_exptl_absorpt_correction_type multi-scan
_exptl_absorpt_process_details 'SadAbs-2008/1 (Bruker, 2008)'
_exptl_crystal_colour brown
_exptl_crystal_density_diffrn 1.427
_exptl_crystal_density_method 'not measured'
_exptl_crystal_description block
_exptl_crystal_F_000 1004
_exptl_crystal_size_max 0.44
_exptl_crystal_size_mid 0.25
_exptl_crystal_size_min 0.14
_refine_diff_density_max 0.541
_refine_diff_density_min -0.240
_refine_diff_density_rms 0.059
_refine_ls_abs_structure_details
;
 Refined as an inversion twin.
;
_refine_ls_abs_structure_Flack 0.48(3)
_refine_ls_extinction_method none
_refine_ls_goodness_of_fit_ref 1.052
_refine_ls_hydrogen_treatment constr
_refine_ls_matrix_type full
_refine_ls_number_parameters 285
_refine_ls_number_reflns 2535
_refine_ls_number_restraints 2
_refine_ls_restrained_S_all 1.052
_refine_ls_R_factor_all 0.0345
_refine_ls_R_factor_gt 0.0329
_refine_ls_shift/su_max 0.000
_refine_ls_shift/su_mean 0.000
_refine_ls_structure_factor_coef Fsqd
_refine_ls_weighting_details 'w=1/[\s^2^(Fo^2^)+(0.0547P)^2^+0.9345P] where P=(Fo^2^+2Fc^2^)/3'
_refine_ls_weighting_scheme calc
_refine_ls_wR_factor_gt 0.0842
_refine_ls_wR_factor_ref 0.0856
_reflns_Friedel_coverage 0.995
_reflns_Friedel_fraction_full 0.998
_reflns_Friedel_fraction_max 0.988
_reflns_number_gt 2417
_reflns_number_total 2535
_reflns_threshold_expression 'I > 2\s(I)'
_cod_data_source_file d0nj06137a2.cif
_cod_data_source_block compound_8
_cod_depositor_comments 'Adding full bibliography for 7060330--7060340.cif.'
_cod_original_sg_symbol_H-M 'C c'
_cod_database_code 7060333
_shelx_shelxl_version_number 2018/1
_shelx_space_group_comment
;
The symmetry employed for this shelxl refinement is uniquely defined
by the following loop, which should always be used as a source of
symmetry information in preference to the above space-group names.
They are only intended as comments.
;

loop_
_space_group_symop_operation_xyz
'x, y, z'
'x, -y, z+1/2'
'x+1/2, y+1/2, z'
'x+1/2, -y+1/2, z+1/2'

loop_
_atom_site_label
_atom_site_type_symbol
_atom_site_fract_x
_atom_site_fract_y
_atom_site_fract_z
_atom_site_U_iso_or_equiv
_atom_site_adp_type
_atom_site_occupancy
_atom_site_site_symmetry_order
_atom_site_calc_flag
_atom_site_refinement_flags_posn
_atom_site_refinement_flags_adp
_atom_site_refinement_flags_occupancy
_atom_site_disorder_assembly
_atom_site_disorder_group
Co Co 0.47678(4) 0.17175(2) 0.10424(6) 0.02607(12) Uani 1 1 d . . . . .
C1 C 0.6316(4) 0.11720(12) 0.1343(3) 0.0261(6) Uani 1 1 d . . . . .
N1 N 0.6403(3) 0.07426(11) 0.2208(3) 0.0289(6) Uani 1 1 d . . . . .
N2 N 0.7562(3) 0.11372(11) 0.0725(3) 0.0300(6) Uani 1 1 d . . . . .
C2 C 0.7697(4) 0.04450(14) 0.2126(4) 0.0350(8) Uani 1 1 d . . . . .
H2A H 0.799732 0.013775 0.261454 0.042 Uiso 1 1 calc R U . . .
C3 C 0.8425(4) 0.06929(14) 0.1195(4) 0.0344(8) Uani 1 1 d . . . . .
H3A H 0.932536 0.058840 0.092116 0.041 Uiso 1 1 calc R U . . .
C4 C 0.5317(4) 0.06322(14) 0.3181(4) 0.0329(7) Uani 1 1 d . . . . .
H4A H 0.445947 0.087422 0.294885 0.040 Uiso 1 1 calc R U . . .
C5 C 0.4689(6) 0.00747(17) 0.2967(6) 0.0530(11) Uani 1 1 d . . . . .
H5A H 0.423421 0.002439 0.198655 0.079 Uiso 1 1 calc R U . . .
H5B H 0.393541 0.002147 0.354847 0.079 Uiso 1 1 calc R U . . .
H5C H 0.550525 -0.016994 0.323267 0.079 Uiso 1 1 calc R U . . .
C6 C 0.6111(5) 0.07359(17) 0.4725(4) 0.0453(10) Uani 1 1 d . . . . .
H6A H 0.658293 0.107319 0.478621 0.068 Uiso 1 1 calc R U . . .
H6B H 0.687357 0.047442 0.501639 0.068 Uiso 1 1 calc R U . . .
H6C H 0.537213 0.072481 0.533483 0.068 Uiso 1 1 calc R U . . .
C7 C 0.7978(4) 0.15321(15) -0.0276(4) 0.0358(8) Uani 1 1 d . . . . .
H7A H 0.720940 0.180853 -0.037914 0.043 Uiso 1 1 calc R U . . .
C8 C 0.7936(6) 0.1290(2) -0.1744(5) 0.0523(11) Uani 1 1 d . . . . .
H8A H 0.691552 0.118125 -0.213275 0.078 Uiso 1 1 calc R U . . .
H8B H 0.860448 0.099447 -0.165794 0.078 Uiso 1 1 calc R U . . .
H8C H 0.826183 0.154342 -0.236208 0.078 Uiso 1 1 calc R U . . .
C9 C 0.9535(5) 0.17791(18) 0.0372(6) 0.0505(11) Uani 1 1 d . . . . .
H9A H 0.947877 0.193061 0.127679 0.076 Uiso 1 1 calc R U . . .
H9B H 0.978080 0.204446 -0.025495 0.076 Uiso 1 1 calc R U . . .
H9C H 1.030978 0.151521 0.049404 0.076 Uiso 1 1 calc R U . . .
C11 C 0.3473(4) 0.21224(16) 0.2342(4) 0.0397(8) Uani 1 1 d . . . . .
H11A H 0.257847 0.198726 0.267860 0.048 Uiso 1 1 calc R U . . .
C12 C 0.5018(4) 0.20722(15) 0.3053(4) 0.0381(8) Uani 1 1 d . . . . .
H12A H 0.536576 0.189973 0.396838 0.046 Uiso 1 1 calc R U . . .
C13 C 0.5973(5) 0.23370(15) 0.2225(5) 0.0416(9) Uani 1 1 d . . . . .
H13A H 0.708209 0.237364 0.247135 0.050 Uiso 1 1 calc R U . . .
C14 C 0.5021(6) 0.25444(14) 0.1010(6) 0.0470(11) Uani 1 1 d . . . . .
H14A H 0.535363 0.274793 0.025825 0.056 Uiso 1 1 calc R U . . .
C15 C 0.3459(5) 0.23974(15) 0.1063(4) 0.0420(9) Uani 1 1 d . . . . .
H15A H 0.255281 0.249138 0.036506 0.050 Uiso 1 1 calc R U . . .
C21 C 0.3684(4) 0.14378(12) -0.0762(4) 0.0274(6) Uani 1 1 d . . . . .
C22 C 0.2688(4) 0.10164(13) -0.0861(4) 0.0297(7) Uani 1 1 d . . . . .
C23 C 0.1826(4) 0.08233(13) -0.2128(4) 0.0332(7) Uani 1 1 d . . . . .
C24 C 0.1938(4) 0.10429(14) -0.3429(4) 0.0336(7) Uani 1 1 d . . . . .
C25 C 0.2947(4) 0.14690(15) -0.3374(4) 0.0340(7) Uani 1 1 d . . . . .
C26 C 0.3778(4) 0.16515(13) -0.2090(4) 0.0319(7) Uani 1 1 d . . . . .
C27 C 0.1025(5) 0.08598(17) -0.4846(4) 0.0434(9) Uani 1 1 d . . . . .
F1 F 0.2483(3) 0.07639(9) 0.0350(3) 0.0437(6) Uani 1 1 d . . . . .
F2 F 0.0883(3) 0.04070(9) -0.2063(3) 0.0476(6) Uani 1 1 d . . . . .
F3 F 0.3099(3) 0.17120(11) -0.4599(3) 0.0525(7) Uani 1 1 d . . . . .
F4 F 0.4705(3) 0.20718(9) -0.2178(3) 0.0437(5) Uani 1 1 d . . . . .
F5 F 0.1885(4) 0.0775(2) -0.5793(4) 0.1119(18) Uani 1 1 d . . . . .
F6 F -0.0027(4) 0.12120(14) -0.5415(4) 0.0917(13) Uani 1 1 d . . . . .
F7 F 0.0226(5) 0.04211(13) -0.4764(4) 0.0869(12) Uani 1 1 d . . . . .

loop_
_atom_site_aniso_label
_atom_site_aniso_U_11
_atom_site_aniso_U_22
_atom_site_aniso_U_33
_atom_site_aniso_U_23
_atom_site_aniso_U_13
_atom_site_aniso_U_12
Co 0.02678(19) 0.02375(19) 0.0264(2) -0.0013(2) 0.00155(14) 0.0003(2)
C1 0.0275(14) 0.0246(15) 0.0246(15) -0.0030(12) 0.0003(12) -0.0051(12)
N1 0.0306(14) 0.0264(14) 0.0280(14) 0.0010(11) 0.0017(11) 0.0004(11)
N2 0.0279(14) 0.0296(14) 0.0325(15) 0.0001(11) 0.0054(12) -0.0006(11)
C2 0.0346(17) 0.0296(17) 0.0384(19) 0.0024(14) 0.0004(14) 0.0053(14)
C3 0.0295(16) 0.0309(17) 0.042(2) -0.0021(15) 0.0049(14) 0.0037(13)
C4 0.0361(17) 0.0294(17) 0.0334(18) 0.0042(14) 0.0069(14) -0.0043(14)
C5 0.057(3) 0.034(2) 0.071(3) 0.0039(19) 0.022(2) -0.0122(19)
C6 0.058(3) 0.047(2) 0.0309(19) 0.0091(16) 0.0069(17) 0.0004(19)
C7 0.0318(17) 0.0366(19) 0.041(2) 0.0044(15) 0.0123(15) 0.0002(14)
C8 0.058(3) 0.064(3) 0.039(2) 0.003(2) 0.0184(19) 0.002(2)
C9 0.036(2) 0.047(2) 0.069(3) 0.006(2) 0.012(2) -0.0088(17)
C11 0.0377(19) 0.045(2) 0.0374(19) -0.0114(16) 0.0102(15) 0.0012(16)
C12 0.044(2) 0.0345(19) 0.0331(19) -0.0092(15) -0.0007(15) -0.0001(16)
C13 0.041(2) 0.0336(19) 0.049(2) -0.0133(17) 0.0054(17) -0.0097(16)
C14 0.075(4) 0.0248(15) 0.0430(19) -0.0071(18) 0.016(2) -0.0062(19)
C15 0.051(2) 0.0305(18) 0.040(2) -0.0043(16) -0.0026(17) 0.0138(17)
C21 0.0234(14) 0.0261(15) 0.0313(17) 0.0002(13) 0.0014(12) 0.0044(12)
C22 0.0284(16) 0.0304(16) 0.0298(17) 0.0003(13) 0.0036(13) 0.0034(13)
C23 0.0296(16) 0.0276(16) 0.0406(19) -0.0049(14) 0.0015(14) 0.0040(13)
C24 0.0302(16) 0.0344(18) 0.0347(18) -0.0071(14) 0.0025(14) 0.0065(14)
C25 0.0325(17) 0.041(2) 0.0288(17) 0.0019(14) 0.0062(13) 0.0059(15)
C26 0.0270(16) 0.0306(17) 0.037(2) 0.0016(14) 0.0039(14) -0.0003(13)
C27 0.043(2) 0.046(2) 0.038(2) -0.0142(17) -0.0013(16) 0.0021(18)
F1 0.0499(13) 0.0425(13) 0.0373(12) 0.0075(10) 0.0047(10) -0.0119(10)
F2 0.0433(12) 0.0383(12) 0.0572(15) -0.0044(11) -0.0009(11) -0.0125(10)
F3 0.0569(15) 0.0713(18) 0.0298(12) 0.0080(11) 0.0093(11) -0.0029(12)
F4 0.0416(12) 0.0459(13) 0.0419(13) 0.0087(10) 0.0036(9) -0.0097(10)
F5 0.081(2) 0.194(5) 0.062(2) -0.069(3) 0.0199(18) -0.027(3)
F6 0.098(3) 0.076(2) 0.077(2) -0.0249(17) -0.0481(19) 0.0275(19)
F7 0.114(3) 0.066(2) 0.065(2) -0.0120(16) -0.023(2) -0.0290(19)

loop_
_atom_type_symbol
_atom_type_description
_atom_type_scat_dispersion_real
_atom_type_scat_dispersion_imag
_atom_type_scat_source
C C 0.0033 0.0016 'International Tables Vol C Tables 4.2.6.8 and 6.1.1.4'
H H 0.0000 0.0000 'International Tables Vol C Tables 4.2.6.8 and 6.1.1.4'
N N 0.0061 0.0033 'International Tables Vol C Tables 4.2.6.8 and 6.1.1.4'
F F 0.0171 0.0103 'International Tables Vol C Tables 4.2.6.8 and 6.1.1.4'
Co Co 0.3494 0.9721 'International Tables Vol C Tables 4.2.6.8 and 6.1.1.4'

loop_
_geom_angle_atom_site_label_1
_geom_angle_atom_site_label_2
_geom_angle_atom_site_label_3
_geom_angle
_geom_angle_site_symmetry_1
_geom_angle_site_symmetry_3
_geom_angle_publ_flag
C1 Co C21 95.03(15) . . ?
C1 Co C15 166.94(15) . . ?
C21 Co C15 97.40(16) . . ?
C1 Co C12 102.94(16) . . ?
C21 Co C12 156.85(15) . . ?
C15 Co C12 66.20(16) . . ?
C1 Co C11 135.53(17) . . ?
C21 Co C11 117.68(17) . . ?
C15 Co C11 39.02(18) . . ?
C12 Co C11 39.46(16) . . ?
C1 Co C13 100.58(18) . . ?
C21 Co C13 149.86(17) . . ?
C15 Co C13 66.48(19) . . ?
C12 Co C13 39.77(16) . . ?
C11 Co C13 66.30(18) . . ?
C1 Co C14 129.90(18) . . ?
C21 Co C14 112.88(18) . . ?
C15 Co C14 40.1(2) . . ?
C12 Co C14 65.77(19) . . ?
C11 Co C14 65.94(18) . . ?
C13 Co C14 38.69(19) . . ?
N2 C1 N1 104.6(3) . . ?
N2 C1 Co 126.8(2) . . ?
N1 C1 Co 128.6(3) . . ?
C1 N1 C2 111.1(3) . . ?
C1 N1 C4 124.0(3) . . ?
C2 N1 C4 124.8(3) . . ?
C1 N2 C3 111.1(3) . . ?
C1 N2 C7 124.0(3) . . ?
C3 N2 C7 124.9(3) . . ?
C3 C2 N1 106.4(3) . . ?
C2 C3 N2 106.9(3) . . ?
N1 C4 C5 110.9(3) . . ?
N1 C4 C6 109.3(3) . . ?
C5 C4 C6 112.4(3) . . ?
N2 C7 C8 110.4(3) . . ?
N2 C7 C9 109.5(3) . . ?
C8 C7 C9 113.6(4) . . ?
C15 C11 C12 108.1(4) . . ?
C15 C11 Co 69.8(2) . . ?
C12 C11 Co 69.6(2) . . ?
C11 C12 C13 108.3(4) . . ?
C11 C12 Co 70.9(2) . . ?
C13 C12 Co 70.9(2) . . ?
C14 C13 C12 107.7(4) . . ?
C14 C13 Co 71.1(2) . . ?
C12 C13 Co 69.3(2) . . ?
C13 C14 C15 107.9(4) . . ?
C13 C14 Co 70.3(2) . . ?
C15 C14 Co 68.7(2) . . ?
C11 C15 C14 107.9(4) . . ?
C11 C15 Co 71.2(2) . . ?
C14 C15 Co 71.1(2) . . ?
C22 C21 C26 112.8(3) . . ?
C22 C21 Co 123.4(3) . . ?
C26 C21 Co 123.7(3) . . ?
F1 C22 C21 119.6(3) . . ?
F1 C22 C23 115.3(3) . . ?
C21 C22 C23 125.1(3) . . ?
F2 C23 C24 120.4(3) . . ?
F2 C23 C22 118.7(3) . . ?
C24 C23 C22 120.9(3) . . ?
C23 C24 C25 115.7(3) . . ?
C23 C24 C27 124.0(4) . . ?
C25 C24 C27 120.3(4) . . ?
F3 C25 C26 119.0(3) . . ?
F3 C25 C24 119.3(3) . . ?
C26 C25 C24 121.6(3) . . ?
F4 C26 C25 116.0(3) . . ?
F4 C26 C21 120.1(3) . . ?
C25 C26 C21 123.8(3) . . ?
F5 C27 F7 106.7(4) . . ?
F5 C27 F6 106.7(4) . . ?
F7 C27 F6 104.4(4) . . ?
F5 C27 C24 112.5(4) . . ?
F7 C27 C24 114.1(4) . . ?
F6 C27 C24 111.8(3) . . ?

loop_
_geom_bond_atom_site_label_1
_geom_bond_atom_site_label_2
_geom_bond_distance
_geom_bond_site_symmetry_2
_geom_bond_publ_flag
Co C1 1.992(4) . ?
Co C21 1.994(4) . ?
Co C15 2.147(5) . ?
Co C12 2.148(5) . ?
Co C11 2.166(4) . ?
Co C13 2.169(4) . ?
Co C14 2.180(5) . ?
C1 N2 1.386(5) . ?
C1 N1 1.401(5) . ?
N1 C2 1.429(5) . ?
N1 C4 1.523(5) . ?
N2 C3 1.432(5) . ?
N2 C7 1.520(5) . ?
C2 C3 1.385(6) . ?
C4 C5 1.569(6) . ?
C4 C6 1.571(6) . ?
C7 C8 1.563(6) . ?
C7 C9 1.581(6) . ?
C11 C15 1.441(7) . ?
C11 C12 1.456(6) . ?
C12 C13 1.469(6) . ?
C13 C14 1.441(7) . ?
C14 C15 1.485(7) . ?
C21 C22 1.422(5) . ?
C21 C26 1.431(5) . ?
C22 F1 1.399(5) . ?
C22 C23 1.430(5) . ?
C23 F2 1.398(5) . ?
C23 C24 1.417(6) . ?
C24 C25 1.441(6) . ?
C24 C27 1.553(5) . ?
C25 F3 1.386(5) . ?
C25 C26 1.423(5) . ?
C26 F4 1.401(4) . ?
C27 F5 1.339(6) . ?
C27 F7 1.371(6) . ?
C27 F6 1.372(6) . ?
